data_4347577
loop_
_publ_author_name
'Kremer, Alexandre B.'
'Osten, Kimberly M.'
'Yu, Insun'
'Ebrahimi, Tannaz'
'Aluthge, Dinesh C.'
'Mehrkhodavandi, Parisa'

_publ_section_title
;
 Dinucleating Ligand Platforms Supporting Indium and Zinc Catalysts for
 Cyclic Ester Polymerization.
;
_journal_issue 11
_journal_name_full 'Inorganic chemistry'
_journal_page_first 5365
_journal_page_last 5374
_journal_paper_doi 10.1021/acs.inorgchem.6b00358
_journal_volume 55
_journal_year 2016
_chemical_formula_moiety 'C22 H42 Cl4 In2 N4 O2, C2 H3 N'
_chemical_formula_sum 'C24 H45 Cl4 In2 N5 O2'
_chemical_formula_weight 807.09
_space_group_crystal_system monoclinic
_space_group_IT_number 14
_space_group_name_Hall '-P 2ybc'
_space_group_name_H-M_alt 'P 1 21/c 1'
_atom_sites_solution_hydrogens mixed
_audit_creation_date 2016-03-24
_audit_creation_method
;
Olex2 1.2
(compiled 2015.09.30 svn.r3233 for OlexSys, GUI svn.r5103)
;
_cell_angle_alpha 90
_cell_angle_beta 104.472(4)
_cell_angle_gamma 90
_cell_formula_units_Z 4
_cell_length_a 15.310(2)
_cell_length_b 11.2460(17)
_cell_length_c 19.389(3)
_cell_measurement_reflns_used 9852
_cell_measurement_temperature 90(2)
_cell_measurement_theta_max 36.065
_cell_measurement_theta_min 2.663
_cell_volume 3232.4(8)
_computing_cell_refinement 'SAINT v7.68A (Bruker, 2009)'
_computing_data_reduction 'SAINT v7.68A (Bruker, 2009)'
_computing_molecular_graphics 'Olex2 (Dolomanov et al., 2009)'
_computing_publication_material 'Olex2 (Dolomanov et al., 2009)'
_computing_structure_refinement 'ShelXL (Sheldrick, 2015)'
_computing_structure_solution 'SIR2004 (Burla et al., 2007)'
_diffrn_ambient_temperature 90.15
_diffrn_measured_fraction_theta_full 1.000
_diffrn_measured_fraction_theta_max 0.993
_diffrn_measurement_device_type 'Bruker APEX-II CCD'
_diffrn_measurement_method '\f and \w scans'
_diffrn_radiation_type MoK\a
_diffrn_radiation_wavelength 0.71069
_diffrn_reflns_av_R_equivalents 0.0714
_diffrn_reflns_av_unetI/netI 0.0643
_diffrn_reflns_Laue_measured_fraction_full 1.000
_diffrn_reflns_Laue_measured_fraction_max 0.993
_diffrn_reflns_limit_h_max 25
_diffrn_reflns_limit_h_min -25
_diffrn_reflns_limit_k_max 18
_diffrn_reflns_limit_k_min -17
_diffrn_reflns_limit_l_max 32
_diffrn_reflns_limit_l_min -17
_diffrn_reflns_number 73072
_diffrn_reflns_point_group_measured_fraction_full 1.000
_diffrn_reflns_point_group_measured_fraction_max 0.993
_diffrn_reflns_theta_full 25.240
_diffrn_reflns_theta_max 36.119
_diffrn_reflns_theta_min 2.111
_diffrn_source 'sealed X-ray tube'
_exptl_absorpt_coefficient_mu 1.787
_exptl_absorpt_correction_T_max 0.7471
_exptl_absorpt_correction_T_min 0.6962
_exptl_absorpt_correction_type multi-scan
_exptl_absorpt_process_details
;
SADABS-2008/1 (Bruker,2008) was used for absorption correction.
wR2(int) was 0.0592 before and 0.0533 after correction.
The Ratio of minimum to maximum transmission is 0.9319.
The \l/2 correction factor is 0.0015.
;
_exptl_crystal_density_diffrn 1.658
_exptl_crystal_F_000 1624
_exptl_crystal_size_max 0.13
_exptl_crystal_size_mid 0.08
_exptl_crystal_size_min 0.03
_refine_diff_density_max 1.681
_refine_diff_density_min -1.438
_refine_diff_density_rms 0.163
_refine_ls_extinction_method none
_refine_ls_goodness_of_fit_ref 1.000
_refine_ls_hydrogen_treatment mixed
_refine_ls_matrix_type full
_refine_ls_number_parameters 339
_refine_ls_number_reflns 15357
_refine_ls_number_restraints 0
_refine_ls_restrained_S_all 1.000
_refine_ls_R_factor_all 0.0694
_refine_ls_R_factor_gt 0.0355
_refine_ls_shift/su_max 0.002
_refine_ls_shift/su_mean 0.000
_refine_ls_structure_factor_coef Fsqd
_refine_ls_weighting_details 'w=1/[\s^2^(Fo^2^)+(0.0246P)^2^+0.2208P] where P=(Fo^2^+2Fc^2^)/3'
_refine_ls_weighting_scheme calc
_refine_ls_wR_factor_gt 0.0602
_refine_ls_wR_factor_ref 0.0682
_reflns_Friedel_coverage 0.000
_reflns_number_gt 10953
_reflns_number_total 15357
_reflns_threshold_expression 'I > 2\s(I)'
_cod_data_source_file ic6b00358_si_002.cif
_cod_data_source_block mo_pm087_0m
_cod_database_code 4347577
_shelx_space_group_comment
;
The symmetry employed for this shelxl refinement is uniquely defined
by the following loop, which should always be used as a source of
symmetry information in preference to the above space-group names.
They are only intended as comments.
;
_olex2_refinement_description
;
1. Fixed Uiso
 At 1.2 times of:
  All C(H) groups, All C(H,H) groups
 At 1.5 times of:
  All C(H,H,H) groups
2.a Secondary CH2 refined with riding coordinates:
 C1(H1A,H1B), C2(H2A,H2B), C3(H3A,H3B), C10(H10A,H10B), C11(H11A,H11B),
 C12(H12A,H12B)
2.b Me refined with riding coordinates:
 C13(H13A,H13B,H13C), C14(H14A,H14B,H14C), C15(H15A,H15B,H15C), C16(H16A,H16B,
 H16C), C17(H17A,H17B,H17C), C18(H18A,H18B,H18C), C20(H20A,H20B,H20C), C21(H21A,
 H21B,H21C), C22(H22A,H22B,H22C)
2.c Aromatic/amide H refined with riding coordinates:
 C6(H6), C8(H8)
2.d Idealised Me refined as rotating group:
 C23(H23A,H23B,H23C)
;
_shelx_shelxl_version_number 2014/7
_olex2_submission_special_instructions 'No special instructions were received'

loop_
_space_group_symop_operation_xyz
'x, y, z'
'-x, y+1/2, -z+1/2'
'-x, -y, -z'
'x, -y-1/2, z-1/2'

loop_
_atom_site_label
_atom_site_type_symbol
_atom_site_fract_x
_atom_site_fract_y
_atom_site_fract_z
_atom_site_U_iso_or_equiv
_atom_site_adp_type
_atom_site_occupancy
_atom_site_site_symmetry_order
_atom_site_calc_flag
_atom_site_refinement_flags_posn
C1 C 0.53418(14) 0.4135(2) 0.16872(11) 0.0143(4) Uani 1 1 d .
H1A H 0.5423 0.5008 0.1709 0.017 Uiso 1 1 calc R
H1B H 0.4688 0.3965 0.1528 0.017 Uiso 1 1 calc R
C2 C 0.58197(14) 0.3613(2) 0.11556(11) 0.0129(4) Uani 1 1 d .
H2A H 0.5706 0.2746 0.1113 0.015 Uiso 1 1 calc R
H2B H 0.5572 0.3975 0.0682 0.015 Uiso 1 1 calc R
C3 C 0.73487(14) 0.28523(18) 0.11650(11) 0.0109(4) Uani 1 1 d .
H3A H 0.7996 0.3020 0.1374 0.013 Uiso 1 1 calc R
H3B H 0.7247 0.2875 0.0640 0.013 Uiso 1 1 calc R
C4 C 0.72770(13) 0.12507(18) 0.20933(10) 0.0096(3) Uani 1 1 d .
C5 C 0.71844(14) 0.00283(18) 0.22362(11) 0.0110(4) Uani 1 1 d .
C6 C 0.69558(14) -0.07698(19) 0.16703(11) 0.0124(4) Uani 1 1 d .
H6 H 0.6918 -0.1591 0.1775 0.015 Uiso 1 1 calc R
C7 C 0.67795(14) -0.04250(19) 0.09562(11) 0.0114(4) Uani 1 1 d .
C8 C 0.68879(14) 0.07747(18) 0.08275(10) 0.0108(4) Uani 1 1 d .
H8 H 0.6779 0.1040 0.0348 0.013 Uiso 1 1 calc R
C9 C 0.71516(13) 0.16085(18) 0.13770(11) 0.0102(4) Uani 1 1 d .
C10 C 0.72324(15) -0.04734(19) 0.29688(11) 0.0143(4) Uani 1 1 d .
H10A H 0.6709 -0.0166 0.3128 0.017 Uiso 1 1 calc R
H10B H 0.7163 -0.1347 0.2924 0.017 Uiso 1 1 calc R
C11 C 0.89083(16) -0.0546(2) 0.33353(12) 0.0176(4) Uani 1 1 d .
H11A H 0.8813 -0.0470 0.2813 0.021 Uiso 1 1 calc R
H11B H 0.9064 -0.1384 0.3467 0.021 Uiso 1 1 calc R
C12 C 0.96773(15) 0.0254(2) 0.37077(12) 0.0173(4) Uani 1 1 d .
H12A H 0.9783 0.0160 0.4230 0.021 Uiso 1 1 calc R
H12B H 1.0235 0.0018 0.3573 0.021 Uiso 1 1 calc R
C13 C 1.01805(15) 0.2287(2) 0.39466(13) 0.0235(5) Uani 1 1 d .
H13A H 1.0041 0.3120 0.3816 0.035 Uiso 1 1 calc R
H13B H 1.0206 0.2175 0.4452 0.035 Uiso 1 1 calc R
H13C H 1.0765 0.2078 0.3859 0.035 Uiso 1 1 calc R
C14 C 0.94834(15) 0.1701(2) 0.27552(12) 0.0176(4) Uani 1 1 d .
H14A H 0.9021 0.1202 0.2448 0.026 Uiso 1 1 calc R
H14B H 0.9360 0.2539 0.2629 0.026 Uiso 1 1 calc R
H14C H 1.0078 0.1485 0.2690 0.026 Uiso 1 1 calc R
C15 C 0.80106(18) -0.0925(2) 0.41797(12) 0.0202(5) Uani 1 1 d .
H15A H 0.8550 -0.0775 0.4565 0.030 Uiso 1 1 calc R
H15B H 0.7473 -0.0690 0.4334 0.030 Uiso 1 1 calc R
H15C H 0.7976 -0.1774 0.4061 0.030 Uiso 1 1 calc R
C16 C 0.53417(15) 0.4237(2) 0.29504(12) 0.0173(4) Uani 1 1 d .
H16A H 0.5514 0.5078 0.2969 0.026 Uiso 1 1 calc R
H16B H 0.4683 0.4171 0.2821 0.026 Uiso 1 1 calc R
H16C H 0.5585 0.3872 0.3418 0.026 Uiso 1 1 calc R
C17 C 0.54298(14) 0.2351(2) 0.24040(12) 0.0147(4) Uani 1 1 d .
H17A H 0.5662 0.1910 0.2052 0.022 Uiso 1 1 calc R
H17B H 0.5672 0.2006 0.2877 0.022 Uiso 1 1 calc R
H17C H 0.4770 0.2304 0.2280 0.022 Uiso 1 1 calc R
C18 C 0.70150(15) 0.49482(19) 0.10377(11) 0.0143(4) Uani 1 1 d .
H18A H 0.7665 0.5100 0.1185 0.021 Uiso 1 1 calc R
H18B H 0.6826 0.4860 0.0519 0.021 Uiso 1 1 calc R
H18C H 0.6691 0.5616 0.1184 0.021 Uiso 1 1 calc R
C19 C 0.65057(15) -0.13654(19) 0.03699(11) 0.0136(4) Uani 1 1 d .
C20 C 0.73055(16) -0.2217(2) 0.04248(13) 0.0181(4) Uani 1 1 d .
H20A H 0.7474 -0.2569 0.0902 0.027 Uiso 1 1 calc R
H20B H 0.7133 -0.2850 0.0069 0.027 Uiso 1 1 calc R
H20C H 0.7820 -0.1777 0.0338 0.027 Uiso 1 1 calc R
C21 C 0.56912(16) -0.2072(2) 0.04804(13) 0.0194(5) Uani 1 1 d .
H21A H 0.5841 -0.2423 0.0958 0.029 Uiso 1 1 calc R
H21B H 0.5173 -0.1538 0.0430 0.029 Uiso 1 1 calc R
H21C H 0.5541 -0.2706 0.0123 0.029 Uiso 1 1 calc R
C22 C 0.62554(18) -0.0828(2) -0.03781(12) 0.0224(5) Uani 1 1 d .
H22A H 0.6087 -0.1465 -0.0731 0.034 Uiso 1 1 calc R
H22B H 0.5746 -0.0282 -0.0421 0.034 Uiso 1 1 calc R
H22C H 0.6774 -0.0392 -0.0462 0.034 Uiso 1 1 calc R
C23 C 0.9398(2) 0.0633(3) 0.10356(14) 0.0384(8) Uani 1 1 d .
H23A H 1.0057 0.0570 0.1171 0.058 Uiso 1 1 calc GR
H23B H 0.9145 0.0152 0.1360 0.058 Uiso 1 1 calc GR
H23C H 0.9222 0.1466 0.1063 0.058 Uiso 1 1 calc GR
C24 C 0.9058(2) 0.0205(3) 0.03144(17) 0.0369(7) Uani 1 1 d .
N1 N 0.57117(11) 0.36159(16) 0.24081(9) 0.0110(3) Uani 1 1 d .
N2 N 0.68049(12) 0.38314(15) 0.13824(9) 0.0104(3) Uani 1 1 d .
N3 N 0.94709(12) 0.15137(17) 0.35132(9) 0.0139(3) Uani 1 1 d .
N4 N 0.80616(13) -0.02199(16) 0.35396(9) 0.0135(3) Uani 1 1 d .
N5 N 0.88108(19) -0.0152(3) -0.02793(16) 0.0495(8) Uani 1 1 d .
O1 O 0.74772(9) 0.20510(13) 0.26316(7) 0.0090(3) Uani 1 1 d .
O2 O 0.77520(11) 0.35815(15) 0.36665(8) 0.0131(3) Uani 1 1 d .
Cl1 Cl 0.87935(3) 0.46065(5) 0.24879(3) 0.01574(10) Uani 1 1 d .
Cl2 Cl 0.69138(4) 0.61544(5) 0.26953(3) 0.01654(10) Uani 1 1 d .
Cl3 Cl 0.65914(4) 0.14660(5) 0.41382(3) 0.01589(10) Uani 1 1 d .
Cl4 Cl 0.88851(4) 0.16820(5) 0.50593(3) 0.01704(10) Uani 1 1 d .
In1 In 0.72687(2) 0.40388(2) 0.25912(2) 0.00780(3) Uani 1 1 d .
In2 In 0.80537(2) 0.17675(2) 0.38029(2) 0.00904(3) Uani 1 1 d .
H2 H 0.8003(18) 0.399(2) 0.3888(14) 0.014(8) Uiso 1 1 d .

loop_
_atom_site_aniso_label
_atom_site_aniso_U_11
_atom_site_aniso_U_22
_atom_site_aniso_U_33
_atom_site_aniso_U_23
_atom_site_aniso_U_13
_atom_site_aniso_U_12
C1 0.0124(9) 0.0137(10) 0.0149(9) 0.0028(8) 0.0001(7) 0.0032(8)
C2 0.0141(9) 0.0132(10) 0.0094(9) 0.0005(7) -0.0007(7) 0.0003(8)
C3 0.0151(9) 0.0093(9) 0.0095(9) 0.0007(7) 0.0050(7) 0.0005(7)
C4 0.0113(8) 0.0077(8) 0.0103(8) -0.0012(7) 0.0037(7) -0.0009(7)
C5 0.0153(9) 0.0081(9) 0.0100(9) 0.0005(7) 0.0037(7) -0.0004(7)
C6 0.0152(9) 0.0077(9) 0.0137(9) -0.0005(7) 0.0026(7) -0.0002(7)
C7 0.0126(9) 0.0104(9) 0.0108(9) -0.0025(7) 0.0024(7) -0.0001(7)
C8 0.0155(9) 0.0097(9) 0.0067(8) -0.0002(7) 0.0020(7) 0.0019(7)
C9 0.0110(8) 0.0092(9) 0.0104(8) 0.0000(7) 0.0024(6) 0.0004(7)
C10 0.0245(11) 0.0094(9) 0.0095(9) 0.0004(7) 0.0051(8) -0.0045(8)
C11 0.0270(12) 0.0131(10) 0.0139(10) 0.0036(8) 0.0073(8) 0.0105(9)
C12 0.0187(10) 0.0194(11) 0.0139(10) 0.0044(9) 0.0045(8) 0.0104(9)
C13 0.0119(10) 0.0312(14) 0.0256(12) -0.0016(11) 0.0016(9) -0.0030(10)
C14 0.0165(10) 0.0223(12) 0.0164(10) 0.0047(9) 0.0086(8) 0.0072(9)
C15 0.0367(13) 0.0114(10) 0.0132(10) 0.0047(8) 0.0077(9) 0.0015(10)
C16 0.0150(10) 0.0200(12) 0.0188(10) -0.0031(9) 0.0079(8) 0.0031(8)
C17 0.0112(9) 0.0134(10) 0.0187(10) 0.0006(8) 0.0021(7) -0.0024(8)
C18 0.0221(10) 0.0085(9) 0.0118(9) 0.0028(7) 0.0030(8) 0.0000(8)
C19 0.0191(10) 0.0099(9) 0.0108(9) -0.0023(7) 0.0023(7) 0.0010(8)
C20 0.0233(11) 0.0122(10) 0.0214(11) -0.0053(9) 0.0105(9) 0.0017(9)
C21 0.0181(10) 0.0156(11) 0.0220(11) -0.0054(9) 0.0003(8) -0.0027(9)
C22 0.0358(14) 0.0160(11) 0.0120(10) -0.0027(9) -0.0002(9) 0.0010(10)
C23 0.056(2) 0.0363(17) 0.0191(13) 0.0019(12) 0.0027(13) 0.0207(15)
C24 0.0352(16) 0.0395(18) 0.0340(16) 0.0126(14) 0.0049(13) 0.0088(14)
N1 0.0099(7) 0.0099(8) 0.0130(8) -0.0009(6) 0.0028(6) 0.0003(6)
N2 0.0141(8) 0.0079(8) 0.0093(7) 0.0007(6) 0.0032(6) 0.0000(6)
N3 0.0116(8) 0.0172(9) 0.0125(8) 0.0012(7) 0.0024(6) 0.0031(7)
N4 0.0213(9) 0.0106(8) 0.0091(8) 0.0018(7) 0.0048(6) 0.0029(7)
N5 0.0402(15) 0.0534(19) 0.0436(16) 0.0247(15) -0.0109(12) -0.0055(14)
O1 0.0120(6) 0.0070(6) 0.0075(6) -0.0011(5) 0.0014(5) -0.0005(5)
O2 0.0185(8) 0.0103(7) 0.0088(7) -0.0022(6) 0.0000(6) -0.0002(6)
Cl1 0.0123(2) 0.0157(2) 0.0194(2) 0.0006(2) 0.00441(18) -0.00413(19)
Cl2 0.0206(2) 0.0081(2) 0.0208(3) -0.00124(19) 0.0050(2) 0.00151(19)
Cl3 0.0160(2) 0.0210(3) 0.0123(2) 0.00151(19) 0.00645(17) -0.0007(2)
Cl4 0.0199(2) 0.0211(3) 0.0083(2) 0.0005(2) 0.00015(17) 0.0047(2)
In1 0.00887(6) 0.00634(6) 0.00790(6) -0.00009(5) 0.00157(4) -0.00020(5)
In2 0.01130(6) 0.00914(6) 0.00662(6) 0.00080(5) 0.00215(4) 0.00147(5)

loop_
_atom_type_symbol
_atom_type_description
_atom_type_scat_dispersion_real
_atom_type_scat_dispersion_imag
_atom_type_scat_source
C C 0.0033 0.0016 'International Tables Vol C Tables 4.2.6.8 and 6.1.1.4'
H H 0.0000 0.0000 'International Tables Vol C Tables 4.2.6.8 and 6.1.1.4'
N N 0.0061 0.0033 'International Tables Vol C Tables 4.2.6.8 and 6.1.1.4'
O O 0.0106 0.0060 'International Tables Vol C Tables 4.2.6.8 and 6.1.1.4'
Cl Cl 0.1484 0.1585 'International Tables Vol C Tables 4.2.6.8 and 6.1.1.4'
In In -0.7276 1.3100 'International Tables Vol C Tables 4.2.6.8 and 6.1.1.4'

loop_
_geom_angle_atom_site_label_1
_geom_angle_atom_site_label_2
_geom_angle_atom_site_label_3
_geom_angle
H1A C1 H1B 108.1
C2 C1 H1A 109.6
C2 C1 H1B 109.6
N1 C1 H1A 109.6
N1 C1 H1B 109.6
N1 C1 C2 110.47(16)
C1 C2 H2A 109.4
C1 C2 H2B 109.4
H2A C2 H2B 108.0
N2 C2 C1 111.12(17)
N2 C2 H2A 109.4
N2 C2 H2B 109.4
H3A C3 H3B 107.4
C9 C3 H3A 108.3
C9 C3 H3B 108.3
N2 C3 H3A 108.3
N2 C3 H3B 108.3
N2 C3 C9 116.11(16)
C9 C4 C5 118.24(18)
O1 C4 C5 120.58(17)
O1 C4 C9 121.18(18)
C4 C5 C10 124.18(18)
C6 C5 C4 119.28(19)
C6 C5 C10 116.29(18)
C5 C6 H6 118.3
C5 C6 C7 123.35(19)
C7 C6 H6 118.3
C6 C7 C19 119.52(19)
C8 C7 C6 116.44(19)
C8 C7 C19 124.03(19)
C7 C8 H8 118.7
C7 C8 C9 122.54(19)
C9 C8 H8 118.7
C4 C9 C3 122.99(18)
C8 C9 C3 116.89(18)
C8 C9 C4 119.99(19)
C5 C10 H10A 108.0
C5 C10 H10B 108.0
H10A C10 H10B 107.2
N4 C10 C5 117.32(18)
N4 C10 H10A 108.0
N4 C10 H10B 108.0
H11A C11 H11B 108.1
C12 C11 H11A 109.5
C12 C11 H11B 109.5
N4 C11 H11A 109.5
N4 C11 H11B 109.5
N4 C11 C12 110.52(18)
C11 C12 H12A 109.5
C11 C12 H12B 109.5
H12A C12 H12B 108.1
N3 C12 C11 110.88(17)
N3 C12 H12A 109.5
N3 C12 H12B 109.5
H13A C13 H13B 109.5
H13A C13 H13C 109.5
H13B C13 H13C 109.5
N3 C13 H13A 109.5
N3 C13 H13B 109.5
N3 C13 H13C 109.5
H14A C14 H14B 109.5
H14A C14 H14C 109.5
H14B C14 H14C 109.5
N3 C14 H14A 109.5
N3 C14 H14B 109.5
N3 C14 H14C 109.5
H15A C15 H15B 109.5
H15A C15 H15C 109.5
H15B C15 H15C 109.5
N4 C15 H15A 109.5
N4 C15 H15B 109.5
N4 C15 H15C 109.5
H16A C16 H16B 109.5
H16A C16 H16C 109.5
H16B C16 H16C 109.5
N1 C16 H16A 109.5
N1 C16 H16B 109.5
N1 C16 H16C 109.5
H17A C17 H17B 109.5
H17A C17 H17C 109.5
H17B C17 H17C 109.5
N1 C17 H17A 109.5
N1 C17 H17B 109.5
N1 C17 H17C 109.5
H18A C18 H18B 109.5
H18A C18 H18C 109.5
H18B C18 H18C 109.5
N2 C18 H18A 109.5
N2 C18 H18B 109.5
N2 C18 H18C 109.5
C7 C19 C20 108.25(17)
C7 C19 C21 109.54(18)
C20 C19 C21 109.12(19)
C22 C19 C7 112.84(18)
C22 C19 C20 108.56(19)
C22 C19 C21 108.46(19)
C19 C20 H20A 109.5
C19 C20 H20B 109.5
C19 C20 H20C 109.5
H20A C20 H20B 109.5
H20A C20 H20C 109.5
H20B C20 H20C 109.5
C19 C21 H21A 109.5
C19 C21 H21B 109.5
C19 C21 H21C 109.5
H21A C21 H21B 109.5
H21A C21 H21C 109.5
H21B C21 H21C 109.5
C19 C22 H22A 109.5
C19 C22 H22B 109.5
C19 C22 H22C 109.5
H22A C22 H22B 109.5
H22A C22 H22C 109.5
H22B C22 H22C 109.5
H23A C23 H23B 109.5
H23A C23 H23C 109.5
H23B C23 H23C 109.5
C24 C23 H23A 109.5
C24 C23 H23B 109.5
C24 C23 H23C 109.5
N5 C24 C23 177.6(3)
C1 N1 In1 101.21(12)
C16 N1 C1 110.90(17)
C16 N1 In1 110.27(13)
C17 N1 C1 109.15(16)
C17 N1 C16 106.97(17)
C17 N1 In1 118.24(13)
C2 N2 C3 112.89(16)
C2 N2 C18 108.88(16)
C2 N2 In1 110.71(12)
C3 N2 In1 108.09(12)
C18 N2 C3 107.09(16)
C18 N2 In1 109.05(12)
C12 N3 C14 109.41(17)
C12 N3 In2 101.72(13)
C13 N3 C12 109.77(18)
C13 N3 C14 106.78(18)
C13 N3 In2 112.17(14)
C14 N3 In2 116.82(13)
C10 N4 C11 113.04(17)
C10 N4 C15 107.74(18)
C10 N4 In2 107.53(13)
C11 N4 In2 110.60(14)
C15 N4 C11 108.65(17)
C15 N4 In2 109.19(13)
C4 O1 In1 128.96(12)
C4 O1 In2 129.92(12)
In2 O1 In1 101.09(5)
In1 O2 H2 118(2)
In2 O2 In1 112.13(7)
In2 O2 H2 120(2)
N1 In1 Cl1 166.75(4)
N1 In1 Cl2 88.39(5)
N2 In1 N1 77.44(6)
N2 In1 Cl1 90.05(5)
N2 In1 Cl2 99.47(5)
O1 In1 N1 86.25(6)
O1 In1 N2 86.53(6)
O1 In1 Cl1 97.48(4)
O1 In1 Cl2 170.91(4)
O2 In1 N1 101.06(6)
O2 In1 N2 159.70(6)
O2 In1 O1 73.17(6)
O2 In1 Cl1 92.19(5)
O2 In1 Cl2 100.73(5)
Cl2 In1 Cl1 89.39(2)
N3 In2 Cl3 165.29(5)
N3 In2 Cl4 87.27(5)
N4 In2 N3 77.04(7)
N4 In2 Cl3 88.89(5)
N4 In2 Cl4 98.78(5)
O1 In2 N3 85.97(6)
O1 In2 N4 86.32(6)
O1 In2 Cl3 97.52(4)
O1 In2 Cl4 170.42(4)
O2 In2 N3 105.74(7)
O2 In2 N4 159.19(6)
O2 In2 O1 73.46(6)
O2 In2 Cl3 88.93(5)
O2 In2 Cl4 101.95(5)
Cl4 In2 Cl3 90.72(2)

loop_
_geom_bond_atom_site_label_1
_geom_bond_atom_site_label_2
_geom_bond_distance
C1 H1A 0.9900
C1 H1B 0.9900
C1 C2 1.523(3)
C1 N1 1.490(3)
C2 H2A 0.9900
C2 H2B 0.9900
C2 N2 1.482(3)
C3 H3A 0.9900
C3 H3B 0.9900
C3 C9 1.510(3)
C3 N2 1.503(3)
C4 C5 1.417(3)
C4 C9 1.412(3)
C4 O1 1.354(2)
C5 C6 1.393(3)
C5 C10 1.513(3)
C6 H6 0.9500
C6 C7 1.398(3)
C7 C8 1.389(3)
C7 C19 1.532(3)
C8 H8 0.9500
C8 C9 1.401(3)
C10 H10A 0.9900
C10 H10B 0.9900
C10 N4 1.488(3)
C11 H11A 0.9900
C11 H11B 0.9900
C11 C12 1.514(3)
C11 N4 1.493(3)
C12 H12A 0.9900
C12 H12B 0.9900
C12 N3 1.479(3)
C13 H13A 0.9800
C13 H13B 0.9800
C13 H13C 0.9800
C13 N3 1.479(3)
C14 H14A 0.9800
C14 H14B 0.9800
C14 H14C 0.9800
C14 N3 1.489(3)
C15 H15A 0.9800
C15 H15B 0.9800
C15 H15C 0.9800
C15 N4 1.491(3)
C16 H16A 0.9800
C16 H16B 0.9800
C16 H16C 0.9800
C16 N1 1.487(3)
C17 H17A 0.9800
C17 H17B 0.9800
C17 H17C 0.9800
C17 N1 1.486(3)
C18 H18A 0.9800
C18 H18B 0.9800
C18 H18C 0.9800
C18 N2 1.495(3)
C19 C20 1.537(3)
C19 C21 1.538(3)
C19 C22 1.529(3)
C20 H20A 0.9800
C20 H20B 0.9800
C20 H20C 0.9800
C21 H21A 0.9800
C21 H21B 0.9800
C21 H21C 0.9800
C22 H22A 0.9800
C22 H22B 0.9800
C22 H22C 0.9800
C23 H23A 0.9800
C23 H23B 0.9800
C23 H23C 0.9800
C23 C24 1.447(4)
C24 N5 1.188(4)
N1 In1 2.3688(17)
N2 In1 2.2847(17)
N3 In2 2.3904(18)
N4 In2 2.2933(19)
O1 In1 2.2569(15)
O1 In2 2.2441(14)
O2 In1 2.0947(16)
O2 In2 2.0938(17)
O2 H2 0.68(3)
Cl1 In1 2.4762(6)
Cl2 In1 2.4599(6)
Cl3 In2 2.5055(6)
Cl4 In2 2.4524(6)

loop_
_geom_torsion_atom_site_label_1
_geom_torsion_atom_site_label_2
_geom_torsion_atom_site_label_3
_geom_torsion_atom_site_label_4
_geom_torsion
C1 C2 N2 C3 147.60(17)
C1 C2 N2 C18 -93.6(2)
C1 C2 N2 In1 26.3(2)
C2 C1 N1 C16 172.17(18)
C2 C1 N1 C17 -70.2(2)
C2 C1 N1 In1 55.18(18)
C4 C5 C6 C7 -2.3(3)
C4 C5 C10 N4 -56.4(3)
C5 C4 C9 C3 -171.90(19)
C5 C4 C9 C8 3.9(3)
C5 C4 O1 In1 -159.76(14)
C5 C4 O1 In2 17.7(3)
C5 C6 C7 C8 3.2(3)
C5 C6 C7 C19 -178.20(19)
C5 C10 N4 C11 -52.7(3)
C5 C10 N4 C15 -172.76(18)
C5 C10 N4 In2 69.7(2)
C6 C5 C10 N4 129.4(2)
C6 C7 C8 C9 -0.5(3)
C6 C7 C19 C20 -65.0(3)
C6 C7 C19 C21 53.9(3)
C6 C7 C19 C22 174.8(2)
C7 C8 C9 C3 173.05(19)
C7 C8 C9 C4 -3.0(3)
C8 C7 C19 C20 113.5(2)
C8 C7 C19 C21 -127.6(2)
C8 C7 C19 C22 -6.7(3)
C9 C3 N2 C2 -52.6(2)
C9 C3 N2 C18 -172.45(17)
C9 C3 N2 In1 70.18(18)
C9 C4 C5 C6 -1.4(3)
C9 C4 C5 C10 -175.40(19)
C9 C4 O1 In1 20.0(3)
C9 C4 O1 In2 -162.53(14)
C10 C5 C6 C7 172.2(2)
C11 C12 N3 C13 173.35(18)
C11 C12 N3 C14 -69.8(2)
C11 C12 N3 In2 54.40(18)
C12 C11 N4 C10 150.25(18)
C12 C11 N4 C15 -90.2(2)
C12 C11 N4 In2 29.6(2)
C19 C7 C8 C9 -179.07(19)
N1 C1 C2 N2 -58.3(2)
N2 C3 C9 C4 -61.6(3)
N2 C3 C9 C8 122.5(2)
N4 C11 C12 N3 -60.0(2)
O1 C4 C5 C6 178.40(18)
O1 C4 C5 C10 4.4(3)
O1 C4 C9 C3 8.3(3)
O1 C4 C9 C8 -175.88(18)
